data_4127556
loop_
_publ_author_name
'Bour, James R.'
'Ferguson, Devin M.'
'McClain, Edward J.'
'Kampf, Jeff W.'
'Sanford, Melanie S.'

_publ_section_title
;
 Connecting Organometallic Ni(III) and Ni(IV): Reactions of
 Carbon-Centered Radicals with High-Valent Organonickel Complexes.
;
_journal_issue 22
_journal_name_full 'Journal of the American Chemical Society'
_journal_page_first 8914
_journal_page_last 8920
_journal_paper_doi 10.1021/jacs.9b02411
_journal_volume 141
_journal_year 2019
_chemical_formula_moiety 'C13 H10 B F8 N6 Ni'
_chemical_formula_sum 'C13 H10 B F8 N6 Ni'
_chemical_formula_weight 471.79
_space_group_crystal_system monoclinic
_space_group_IT_number 14
_space_group_name_Hall '-P 2ybc'
_space_group_name_H-M_alt 'P 1 21/c 1'
_symmetry_space_group_name_Hall '-P 2ybc'
_symmetry_space_group_name_H-M 'P 1 21/c 1'
_atom_sites_solution_hydrogens geom
_audit_creation_method SHELXL-2014/6
_cell_angle_alpha 90
_cell_angle_beta 110.9411(6)
_cell_angle_gamma 90
_cell_formula_units_Z 8
_cell_length_a 18.20014(10)
_cell_length_b 10.42886(5)
_cell_length_c 18.97636(9)
_cell_measurement_reflns_used 33012
_cell_measurement_temperature 85(2)
_cell_measurement_theta_max 69.0440
_cell_measurement_theta_min 2.5900
_cell_volume 3363.93(3)
_computing_cell_refinement 'CrysAlisPro 1.171.38.41 (Rigaku OD, 2015)'
_computing_data_collection 'CrystalClear-SM Expert 2.0 r16 (Rigaku, 2014)'
_computing_data_reduction 'CrysAlisPro 1.171.38.41 (Rigaku OD, 2015)'
_computing_molecular_graphics 'Bruker SHELXTL'
_computing_publication_material 'Bruker SHELXTL'
_computing_structure_refinement 'SHELXL-2014/6 (Sheldrick, 2014)'
_computing_structure_solution 'SHELXT (Sheldrick, 2014)'
_diffrn_ambient_temperature 85(2)
_diffrn_measured_fraction_theta_full 0.999
_diffrn_measured_fraction_theta_max 0.995
_diffrn_measurement_device_type 'Rigaku Saturn 944+ CCD'
_diffrn_measurement_method '\w scans'
_diffrn_radiation_type CuK\a
_diffrn_radiation_wavelength 1.54178
_diffrn_reflns_av_R_equivalents 0.0414
_diffrn_reflns_av_unetI/netI 0.0186
_diffrn_reflns_Laue_measured_fraction_full 0.999
_diffrn_reflns_Laue_measured_fraction_max 0.995
_diffrn_reflns_limit_h_max 22
_diffrn_reflns_limit_h_min -21
_diffrn_reflns_limit_k_max 12
_diffrn_reflns_limit_k_min -11
_diffrn_reflns_limit_l_max 23
_diffrn_reflns_limit_l_min -22
_diffrn_reflns_number 50543
_diffrn_reflns_point_group_measured_fraction_full 0.999
_diffrn_reflns_point_group_measured_fraction_max 0.995
_diffrn_reflns_theta_full 67.679
_diffrn_reflns_theta_max 69.295
_diffrn_reflns_theta_min 2.599
_diffrn_source 'micro-focus rotating anode'
_exptl_absorpt_coefficient_mu 2.616
_exptl_absorpt_correction_T_max 1.00000
_exptl_absorpt_correction_T_min 0.72129
_exptl_absorpt_correction_type multi-scan
_exptl_absorpt_process_details
; 
CrysAlisPro 1.171.38.41 (Rigaku Oxford Diffraction, 2015) 
Empirical absorption correction using spherical harmonics, 
 implemented in SCALE3 ABSPACK scaling algorithm. 
;
_exptl_crystal_colour green
_exptl_crystal_density_diffrn 1.863
_exptl_crystal_description needle
_exptl_crystal_F_000 1880
_exptl_crystal_size_max 0.170
_exptl_crystal_size_mid 0.050
_exptl_crystal_size_min 0.010
_refine_diff_density_max 0.496
_refine_diff_density_min -0.540
_refine_diff_density_rms 0.090
_refine_ls_extinction_method none
_refine_ls_goodness_of_fit_ref 1.015
_refine_ls_hydrogen_treatment constr
_refine_ls_matrix_type full
_refine_ls_number_parameters 523
_refine_ls_number_reflns 6266
_refine_ls_number_restraints 0
_refine_ls_restrained_S_all 1.015
_refine_ls_R_factor_all 0.0301
_refine_ls_R_factor_gt 0.0294
_refine_ls_shift/su_max 0.002
_refine_ls_shift/su_mean 0.000
_refine_ls_structure_factor_coef Fsqd
_refine_ls_weighting_details 'w=1/[\s^2^(Fo^2^)+(0.0501P)^2^+2.5837P] where P=(Fo^2^+2Fc^2^)/3'
_refine_ls_weighting_scheme calc
_refine_ls_wR_factor_gt 0.0807
_refine_ls_wR_factor_ref 0.0815
_reflns_Friedel_coverage 0.000
_reflns_number_gt 6073
_reflns_number_total 6266
_reflns_threshold_expression 'I > 2\s(I)'
_cod_data_source_file ja9b02411_si_001.cif
_cod_data_source_block jrb4060
_cod_database_code 4127556
_shelx_space_group_comment
; 
The symmetry employed for this shelxl refinement is uniquely defined 
by the following loop, which should always be used as a source of 
symmetry information in preference to the above space-group names. 
They are only intended as comments. 
;
_shelx_estimated_absorpt_t_min 0.665
_shelx_estimated_absorpt_t_max 0.974
_shelxl_version_number 2014/6

loop_
_space_group_symop_operation_xyz
'x, y, z'
'-x, y+1/2, -z+1/2'
'-x, -y, -z'
'x, -y-1/2, z-1/2'

loop_
_atom_site_label
_atom_site_type_symbol
_atom_site_fract_x
_atom_site_fract_y
_atom_site_fract_z
_atom_site_U_iso_or_equiv
_atom_site_adp_type
_atom_site_occupancy
_atom_site_site_symmetry_order
_atom_site_calc_flag
_atom_site_refinement_flags_posn
_atom_site_refinement_flags_adp
Ni1 Ni 0.91956(2) 0.36246(2) 0.36715(2) 0.01353(9) Uani 1 1 d . .
Ni2 Ni 0.57875(2) 0.81365(2) 0.43284(2) 0.01038(8) Uani 1 1 d . .
F1 F 1.00052(6) 0.46441(11) 0.28273(6) 0.0300(2) Uani 1 1 d . .
F2 F 1.07475(6) 0.45043(10) 0.40072(7) 0.0280(2) Uani 1 1 d . .
F3 F 1.01109(7) 0.64195(13) 0.44125(9) 0.0451(4) Uani 1 1 d . .
F4 F 1.01903(8) 0.70008(11) 0.33319(11) 0.0525(4) Uani 1 1 d . .
F5 F 0.87472(7) 0.74833(11) 0.36019(8) 0.0400(3) Uani 1 1 d . .
F6 F 0.86902(7) 0.63934(11) 0.26024(8) 0.0379(3) Uani 1 1 d . .
F7 F 0.86357(7) 0.54599(11) 0.43403(6) 0.0295(2) Uani 1 1 d . .
F8 F 0.78324(6) 0.51076(10) 0.31885(6) 0.0261(2) Uani 1 1 d . .
F9 F 0.65444(6) 0.85702(9) 0.58182(5) 0.0201(2) Uani 1 1 d . .
F10 F 0.72770(5) 0.90490(9) 0.51600(6) 0.0208(2) Uani 1 1 d . .
F11 F 0.76339(6) 0.67973(10) 0.61543(5) 0.0214(2) Uani 1 1 d . .
F12 F 0.75741(6) 0.66334(10) 0.49894(5) 0.0201(2) Uani 1 1 d . .
F13 F 0.67544(6) 0.46809(10) 0.52648(6) 0.0260(2) Uani 1 1 d . .
F14 F 0.61475(6) 0.59815(10) 0.57715(5) 0.0238(2) Uani 1 1 d . .
F15 F 0.61036(6) 0.56916(9) 0.39368(5) 0.0178(2) Uani 1 1 d . .
F16 F 0.51825(5) 0.56839(9) 0.44140(5) 0.0182(2) Uani 1 1 d . .
N1 N 0.84011(8) 0.26405(14) 0.39493(7) 0.0163(3) Uani 1 1 d . .
N2 N 0.82498(8) 0.14238(13) 0.36748(8) 0.0159(3) Uani 1 1 d . .
N3 N 0.86681(8) 0.30378(13) 0.25859(8) 0.0164(3) Uani 1 1 d . .
N4 N 0.85079(8) 0.17622(14) 0.24937(8) 0.0167(3) Uani 1 1 d . .
N5 N 0.99007(8) 0.21270(13) 0.39358(8) 0.0156(3) Uani 1 1 d . .
N6 N 0.95760(8) 0.09692(13) 0.36573(8) 0.0170(3) Uani 1 1 d . .
N7 N 0.62776(8) 0.83022(13) 0.35210(7) 0.0129(3) Uani 1 1 d . .
N8 N 0.59232(8) 0.91707(13) 0.29658(7) 0.0132(3) Uani 1 1 d . .
N9 N 0.56875(7) 1.00266(13) 0.43835(7) 0.0129(3) Uani 1 1 d . .
N10 N 0.54143(8) 1.06745(13) 0.37154(7) 0.0144(3) Uani 1 1 d . .
N11 N 0.47177(8) 0.80660(12) 0.35303(7) 0.0131(3) Uani 1 1 d . .
N12 N 0.45654(8) 0.89484(13) 0.29636(7) 0.0142(3) Uani 1 1 d . .
C1 C 0.79214(10) 0.28595(19) 0.43308(9) 0.0207(4) Uani 1 1 d . .
H1 H 0.7901 0.3636 0.4585 0.025 Uiso 1 1 calc R U
C2 C 0.74575(11) 0.1787(2) 0.43012(10) 0.0245(4) Uani 1 1 d . .
H2 H 0.7068 0.1689 0.4523 0.029 Uiso 1 1 calc R U
C3 C 0.76842(10) 0.09007(18) 0.38822(9) 0.0215(4) Uani 1 1 d . .
H3 H 0.7476 0.0060 0.3760 0.026 Uiso 1 1 calc R U
C4 C 0.83910(11) 0.35672(19) 0.19003(10) 0.0244(4) Uani 1 1 d . .
H4 H 0.8426 0.4452 0.1797 0.029 Uiso 1 1 calc R U
C5 C 0.80453(11) 0.2637(2) 0.13619(10) 0.0307(4) Uani 1 1 d . .
H5 H 0.7799 0.2756 0.0833 0.037 Uiso 1 1 calc R U
C6 C 0.81337(11) 0.1506(2) 0.17550(10) 0.0255(4) Uani 1 1 d . .
H6 H 0.7961 0.0685 0.1543 0.031 Uiso 1 1 calc R U
C7 C 1.06384(10) 0.18897(17) 0.43994(10) 0.0205(4) Uani 1 1 d . .
H7 H 1.1003 0.2523 0.4675 0.025 Uiso 1 1 calc R U
C8 C 1.07941(10) 0.05849(19) 0.44185(10) 0.0239(4) Uani 1 1 d . .
H8 H 1.1271 0.0160 0.4698 0.029 Uiso 1 1 calc R U
C9 C 1.01077(10) 0.00409(17) 0.39443(10) 0.0222(4) Uani 1 1 d . .
H9 H 1.0024 -0.0848 0.3838 0.027 Uiso 1 1 calc R U
C10 C 0.99996(10) 0.47661(17) 0.35350(11) 0.0223(4) Uani 1 1 d . .
C11 C 0.98396(12) 0.61790(19) 0.36614(14) 0.0318(5) Uani 1 1 d . .
C12 C 0.89538(11) 0.63628(17) 0.33649(13) 0.0279(4) Uani 1 1 d . .
C13 C 0.86091(10) 0.51983(17) 0.36232(10) 0.0202(4) Uani 1 1 d . .
C14 C 0.68199(9) 0.76971(16) 0.33204(9) 0.0163(3) Uani 1 1 d . .
H14 H 0.7158 0.7041 0.3606 0.020 Uiso 1 1 calc R U
C15 C 0.68183(10) 0.81653(17) 0.26325(10) 0.0195(3) Uani 1 1 d . .
H15 H 0.7143 0.7901 0.2363 0.023 Uiso 1 1 calc R U
C16 C 0.62439(10) 0.90935(16) 0.24288(9) 0.0170(3) Uani 1 1 d . .
H16 H 0.6098 0.9597 0.1983 0.020 Uiso 1 1 calc R U
C17 C 0.57629(9) 1.08896(16) 0.49298(9) 0.0155(3) Uani 1 1 d . .
H17 H 0.5947 1.0706 0.5455 0.019 Uiso 1 1 calc R U
C18 C 0.55305(10) 1.20958(16) 0.46122(10) 0.0187(3) Uani 1 1 d . .
H18 H 0.5523 1.2874 0.4869 0.022 Uiso 1 1 calc R U
C19 C 0.53141(10) 1.19167(16) 0.38427(10) 0.0182(3) Uani 1 1 d . .
H19 H 0.5127 1.2563 0.3468 0.022 Uiso 1 1 calc R U
C20 C 0.40447(9) 0.74267(16) 0.34045(9) 0.0152(3) Uani 1 1 d . .
H20 H 0.3978 0.6752 0.3713 0.018 Uiso 1 1 calc R U
C21 C 0.34582(10) 0.78859(17) 0.27617(9) 0.0190(3) Uani 1 1 d . .
H21 H 0.2929 0.7600 0.2549 0.023 Uiso 1 1 calc R U
C22 C 0.38123(9) 0.88476(17) 0.24986(9) 0.0175(3) Uani 1 1 d . .
H22 H 0.3565 0.9354 0.2062 0.021 Uiso 1 1 calc R U
C23 C 0.67480(9) 0.81881(15) 0.52235(9) 0.0139(3) Uani 1 1 d . .
C24 C 0.71440(9) 0.68757(16) 0.54281(9) 0.0156(3) Uani 1 1 d . .
C25 C 0.64854(10) 0.58904(16) 0.52424(9) 0.0163(3) Uani 1 1 d . .
C26 C 0.58750(9) 0.62626(15) 0.44738(9) 0.0139(3) Uani 1 1 d . .
B1 B 0.86954(11) 0.08808(18) 0.31831(11) 0.0176(4) Uani 1 1 d . .
H1A H 0.8535 -0.0024 0.3028 0.021 Uiso 1 1 calc R U
B2 B 0.51998(10) 0.99308(17) 0.29665(10) 0.0146(3) Uani 1 1 d . .
H2A H 0.5004 1.0520 0.2522 0.017 Uiso 1 1 calc R U

loop_
_atom_site_aniso_label
_atom_site_aniso_U_11
_atom_site_aniso_U_22
_atom_site_aniso_U_33
_atom_site_aniso_U_23
_atom_site_aniso_U_13
_atom_site_aniso_U_12
Ni1 0.01054(15) 0.00999(15) 0.02039(15) -0.00259(10) 0.00593(11) -0.00125(10)
Ni2 0.00966(14) 0.01071(15) 0.01058(14) 0.00026(9) 0.00338(11) -0.00103(9)
F1 0.0279(6) 0.0301(6) 0.0384(6) 0.0056(5) 0.0198(5) -0.0031(5)
F2 0.0136(5) 0.0217(5) 0.0469(7) -0.0023(5) 0.0087(4) -0.0034(4)
F3 0.0227(6) 0.0365(7) 0.0695(9) -0.0293(6) 0.0085(6) -0.0032(5)
F4 0.0348(7) 0.0177(6) 0.1189(13) 0.0079(7) 0.0446(8) -0.0034(5)
F5 0.0265(6) 0.0127(5) 0.0838(10) -0.0041(6) 0.0233(6) 0.0017(4)
F6 0.0351(7) 0.0285(6) 0.0538(8) 0.0178(5) 0.0203(6) 0.0064(5)
F7 0.0315(6) 0.0240(6) 0.0371(6) -0.0127(5) 0.0173(5) -0.0014(5)
F8 0.0125(5) 0.0182(5) 0.0444(6) -0.0010(4) 0.0065(4) 0.0011(4)
F9 0.0243(5) 0.0218(5) 0.0130(4) -0.0028(4) 0.0053(4) 0.0023(4)
F10 0.0136(5) 0.0189(5) 0.0255(5) 0.0043(4) 0.0015(4) -0.0061(4)
F11 0.0192(5) 0.0239(5) 0.0144(5) 0.0029(4) -0.0024(4) 0.0013(4)
F12 0.0139(5) 0.0266(5) 0.0210(5) -0.0002(4) 0.0075(4) 0.0024(4)
F13 0.0281(5) 0.0140(5) 0.0269(5) 0.0042(4) -0.0010(4) 0.0035(4)
F14 0.0276(5) 0.0307(6) 0.0146(5) 0.0025(4) 0.0094(4) -0.0090(4)
F15 0.0228(5) 0.0162(5) 0.0156(4) -0.0023(4) 0.0084(4) 0.0011(4)
F16 0.0144(4) 0.0158(5) 0.0236(5) 0.0028(4) 0.0056(4) -0.0049(4)
N1 0.0143(6) 0.0173(7) 0.0169(6) -0.0010(5) 0.0050(5) -0.0015(5)
N2 0.0127(6) 0.0140(7) 0.0182(7) 0.0023(5) 0.0022(5) -0.0033(5)
N3 0.0154(7) 0.0160(7) 0.0192(7) 0.0016(5) 0.0077(5) 0.0020(5)
N4 0.0132(7) 0.0179(7) 0.0175(7) -0.0049(5) 0.0035(5) 0.0011(5)
N5 0.0122(6) 0.0121(7) 0.0217(7) -0.0035(5) 0.0049(5) -0.0022(5)
N6 0.0145(7) 0.0107(7) 0.0231(7) -0.0018(5) 0.0035(6) -0.0004(5)
N7 0.0120(6) 0.0137(6) 0.0127(6) 0.0015(5) 0.0038(5) 0.0004(5)
N8 0.0128(6) 0.0145(7) 0.0117(6) 0.0014(5) 0.0038(5) -0.0017(5)
N9 0.0115(6) 0.0136(6) 0.0136(6) 0.0013(5) 0.0044(5) -0.0008(5)
N10 0.0131(6) 0.0137(7) 0.0156(6) 0.0021(5) 0.0041(5) 0.0005(5)
N11 0.0137(6) 0.0125(7) 0.0131(6) 0.0009(5) 0.0049(5) -0.0005(5)
N12 0.0128(6) 0.0157(7) 0.0132(6) 0.0015(5) 0.0037(5) 0.0009(5)
C1 0.0159(8) 0.0310(10) 0.0161(8) -0.0023(7) 0.0068(6) -0.0016(7)
C2 0.0160(8) 0.0390(11) 0.0182(8) 0.0042(7) 0.0058(7) -0.0065(7)
C3 0.0141(8) 0.0270(9) 0.0196(8) 0.0078(7) 0.0012(6) -0.0063(7)
C4 0.0229(9) 0.0307(10) 0.0233(9) 0.0096(7) 0.0128(7) 0.0075(7)
C5 0.0256(10) 0.0506(13) 0.0163(8) 0.0013(8) 0.0080(7) 0.0097(9)
C6 0.0171(8) 0.0371(11) 0.0203(8) -0.0111(8) 0.0042(7) 0.0036(7)
C7 0.0129(8) 0.0215(9) 0.0242(8) -0.0025(7) 0.0031(7) -0.0008(6)
C8 0.0151(8) 0.0228(9) 0.0298(9) 0.0033(7) 0.0033(7) 0.0055(7)
C9 0.0184(8) 0.0135(8) 0.0322(9) 0.0010(7) 0.0061(7) 0.0028(7)
C10 0.0150(8) 0.0163(9) 0.0375(10) -0.0007(7) 0.0117(7) -0.0006(6)
C11 0.0200(9) 0.0167(9) 0.0620(14) -0.0017(9) 0.0185(9) -0.0042(7)
C12 0.0225(9) 0.0121(9) 0.0504(12) -0.0002(8) 0.0145(9) 0.0023(7)
C13 0.0131(8) 0.0167(8) 0.0314(9) -0.0048(7) 0.0085(7) -0.0008(6)
C14 0.0136(7) 0.0180(8) 0.0184(8) -0.0017(6) 0.0072(6) -0.0002(6)
C15 0.0201(8) 0.0229(9) 0.0194(8) -0.0031(7) 0.0119(7) -0.0024(7)
C16 0.0200(8) 0.0204(9) 0.0125(7) -0.0008(6) 0.0080(6) -0.0060(7)
C17 0.0131(7) 0.0161(8) 0.0185(8) -0.0033(6) 0.0073(6) -0.0024(6)
C18 0.0189(8) 0.0136(8) 0.0253(8) -0.0031(6) 0.0100(7) -0.0003(6)
C19 0.0173(8) 0.0114(8) 0.0258(8) 0.0023(6) 0.0078(7) 0.0012(6)
C20 0.0133(7) 0.0158(8) 0.0175(7) -0.0027(6) 0.0066(6) -0.0028(6)
C21 0.0111(7) 0.0250(9) 0.0196(8) -0.0025(7) 0.0038(6) -0.0031(6)
C22 0.0119(8) 0.0231(9) 0.0148(7) 0.0011(6) 0.0015(6) 0.0015(6)
C23 0.0137(7) 0.0149(8) 0.0131(7) -0.0007(6) 0.0048(6) -0.0029(6)
C24 0.0133(8) 0.0193(8) 0.0120(7) 0.0009(6) 0.0017(6) 0.0004(6)
C25 0.0185(8) 0.0141(8) 0.0158(7) 0.0024(6) 0.0058(6) 0.0001(6)
C26 0.0136(7) 0.0145(8) 0.0140(7) -0.0007(6) 0.0053(6) -0.0023(6)
B1 0.0138(9) 0.0115(9) 0.0243(9) -0.0024(7) 0.0029(7) -0.0012(7)
B2 0.0135(8) 0.0143(8) 0.0148(8) 0.0024(7) 0.0037(7) 0.0004(7)

loop_
_atom_type_symbol
_atom_type_description
_atom_type_scat_dispersion_real
_atom_type_scat_dispersion_imag
_atom_type_scat_source
C C 0.0181 0.0091 'International Tables Vol C Tables 4.2.6.8 and 6.1.1.4'
H H 0.0000 0.0000 'International Tables Vol C Tables 4.2.6.8 and 6.1.1.4'
B B 0.0090 0.0039 'International Tables Vol C Tables 4.2.6.8 and 6.1.1.4'
N N 0.0311 0.0180 'International Tables Vol C Tables 4.2.6.8 and 6.1.1.4'
F F 0.0727 0.0534 'International Tables Vol C Tables 4.2.6.8 and 6.1.1.4'
Ni Ni -3.0029 0.5091 'International Tables Vol C Tables 4.2.6.8 and 6.1.1.4'

loop_
_geom_angle_atom_site_label_1
_geom_angle_atom_site_label_2
_geom_angle_atom_site_label_3
_geom_angle
C13 Ni1 N5 168.38(7)
C13 Ni1 C10 84.55(7)
N5 Ni1 C10 93.76(6)
C13 Ni1 N1 90.53(7)
N5 Ni1 N1 89.57(6)
C10 Ni1 N1 171.07(7)
C13 Ni1 N3 98.87(7)
N5 Ni1 N3 92.76(6)
C10 Ni1 N3 98.77(7)
N1 Ni1 N3 89.34(6)
C23 Ni2 C26 84.45(7)
C23 Ni2 N9 89.84(6)
C26 Ni2 N9 168.70(6)
C23 Ni2 N11 170.89(6)
C26 Ni2 N11 94.46(6)
N9 Ni2 N11 89.64(5)
C23 Ni2 N7 98.93(6)
C26 Ni2 N7 98.87(6)
N9 Ni2 N7 91.63(5)
N11 Ni2 N7 90.17(5)
C1 N1 N2 106.51(14)
C1 N1 Ni1 136.97(12)
N2 N1 Ni1 116.46(10)
C3 N2 N1 109.75(14)
C3 N2 B1 130.60(15)
N1 N2 B1 119.62(13)
C4 N3 N4 106.87(14)
C4 N3 Ni1 137.78(13)
N4 N3 Ni1 115.29(10)
C6 N4 N3 109.47(15)
C6 N4 B1 130.04(16)
N3 N4 B1 120.29(13)
C7 N5 N6 106.53(13)
C7 N5 Ni1 136.30(12)
N6 N5 Ni1 116.77(10)
C9 N6 N5 109.39(13)
C9 N6 B1 130.27(14)
N5 N6 B1 119.80(13)
C14 N7 N8 106.68(13)
C14 N7 Ni2 137.79(11)
N8 N7 Ni2 115.08(10)
C16 N8 N7 109.38(13)
C16 N8 B2 129.42(14)
N7 N8 B2 120.70(12)
C17 N9 N10 106.76(13)
C17 N9 Ni2 136.08(11)
N10 N9 Ni2 116.91(10)
C19 N10 N9 109.80(13)
C19 N10 B2 130.21(14)
N9 N10 B2 119.71(13)
C20 N11 N12 106.25(13)
C20 N11 Ni2 137.38(11)
N12 N11 Ni2 116.16(10)
C22 N12 N11 109.67(13)
C22 N12 B2 129.89(14)
N11 N12 B2 120.24(13)
N1 C1 C2 110.20(16)
N1 C1 H1 124.9
C2 C1 H1 124.9
C3 C2 C1 105.11(15)
C3 C2 H2 127.4
C1 C2 H2 127.4
N2 C3 C2 108.43(16)
N2 C3 H3 125.8
C2 C3 H3 125.8
N3 C4 C5 110.03(17)
N3 C4 H4 125.0
C5 C4 H4 125.0
C6 C5 C4 105.46(16)
C6 C5 H5 127.3
C4 C5 H5 127.3
N4 C6 C5 108.16(17)
N4 C6 H6 125.9
C5 C6 H6 125.9
N5 C7 C8 110.23(15)
N5 C7 H7 124.9
C8 C7 H7 124.9
C9 C8 C7 104.97(15)
C9 C8 H8 127.5
C7 C8 H8 127.5
N6 C9 C8 108.87(16)
N6 C9 H9 125.6
C8 C9 H9 125.6
F1 C10 F2 105.90(13)
F1 C10 C11 108.31(16)
F2 C10 C11 106.84(15)
F1 C10 Ni1 110.03(12)
F2 C10 Ni1 113.94(12)
C11 C10 Ni1 111.52(12)
F4 C11 F3 108.38(17)
F4 C11 C12 111.34(18)
F3 C11 C12 107.83(17)
F4 C11 C10 112.91(17)
F3 C11 C10 108.87(17)
C12 C11 C10 107.37(15)
F6 C12 F5 107.51(16)
F6 C12 C11 108.87(17)
F5 C12 C11 111.74(16)
F6 C12 C13 109.46(15)
F5 C12 C13 112.68(16)
C11 C12 C13 106.53(15)
F8 C13 F7 106.01(13)
F8 C13 C12 108.52(15)
F7 C13 C12 106.72(14)
F8 C13 Ni1 113.83(11)
F7 C13 Ni1 107.30(12)
C12 C13 Ni1 113.92(12)
N7 C14 C15 110.31(15)
N7 C14 H14 124.8
C15 C14 H14 124.8
C16 C15 C14 104.89(14)
C16 C15 H15 127.6
C14 C15 H15 127.6
N8 C16 C15 108.74(14)
N8 C16 H16 125.6
C15 C16 H16 125.6
N9 C17 C18 109.87(14)
N9 C17 H17 125.1
C18 C17 H17 125.1
C19 C18 C17 105.23(15)
C19 C18 H18 127.4
C17 C18 H18 127.4
N10 C19 C18 108.34(15)
N10 C19 H19 125.8
C18 C19 H19 125.8
N11 C20 C21 110.61(14)
N11 C20 H20 124.7
C21 C20 H20 124.7
C22 C21 C20 104.90(14)
C22 C21 H21 127.5
C20 C21 H21 127.5
N12 C22 C21 108.57(15)
N12 C22 H22 125.7
C21 C22 H22 125.7
F10 C23 F9 106.96(12)
F10 C23 C24 109.29(13)
F9 C23 C24 107.05(12)
F10 C23 Ni2 112.63(10)
F9 C23 Ni2 107.65(10)
C24 C23 Ni2 112.92(11)
F11 C24 F12 107.46(13)
F11 C24 C25 111.94(13)
F12 C24 C25 108.19(13)
F11 C24 C23 113.10(13)
F12 C24 C23 109.51(13)
C25 C24 C23 106.54(13)
F13 C25 F14 107.34(13)
F13 C25 C24 112.18(13)
F14 C25 C24 108.04(13)
F13 C25 C26 113.45(13)
F14 C25 C26 108.69(13)
C24 C25 C26 106.98(13)
F16 C26 F15 105.27(12)
F16 C26 C25 107.48(12)
F15 C26 C25 106.77(13)
F16 C26 Ni2 113.61(11)
F15 C26 Ni2 110.99(10)
C25 C26 Ni2 112.24(11)
N4 B1 N6 109.35(14)
N4 B1 N2 106.88(13)
N6 B1 N2 106.70(14)
N4 B1 H1A 111.2
N6 B1 H1A 111.2
N2 B1 H1A 111.2
N8 B2 N10 108.99(13)
N8 B2 N12 107.33(13)
N10 B2 N12 106.26(13)
N8 B2 H2A 111.3
N10 B2 H2A 111.3
N12 B2 H2A 111.3

loop_
_geom_bond_atom_site_label_1
_geom_bond_atom_site_label_2
_geom_bond_distance
Ni1 C13 1.9420(17)
Ni1 N5 1.9692(14)
Ni1 C10 1.9740(17)
Ni1 N1 1.9917(14)
Ni1 N3 2.0314(14)
Ni2 C23 1.9549(16)
Ni2 C26 1.9721(16)
Ni2 N9 1.9857(14)
Ni2 N11 1.9955(14)
Ni2 N7 2.0371(13)
F1 C10 1.353(2)
F2 C10 1.363(2)
F3 C11 1.355(3)
F4 C11 1.348(2)
F5 C12 1.353(2)
F6 C12 1.352(3)
F7 C13 1.372(2)
F8 C13 1.362(2)
F9 C23 1.3671(18)
F10 C23 1.3529(18)
F11 C24 1.3501(18)
F12 C24 1.3548(19)
F13 C25 1.3482(19)
F14 C25 1.3551(19)
F15 C26 1.3673(18)
F16 C26 1.3650(18)
N1 C1 1.338(2)
N1 N2 1.362(2)
N2 C3 1.342(2)
N2 B1 1.546(2)
N3 C4 1.335(2)
N3 N4 1.360(2)
N4 C6 1.348(2)
N4 B1 1.534(2)
N5 C7 1.339(2)
N5 N6 1.3651(19)
N6 C9 1.339(2)
N6 B1 1.535(2)
N7 C14 1.336(2)
N7 N8 1.3641(19)
N8 C16 1.346(2)
N8 B2 1.537(2)
N9 C17 1.342(2)
N9 N10 1.3641(18)
N10 C19 1.342(2)
N10 B2 1.542(2)
N11 C20 1.339(2)
N11 N12 1.3663(19)
N12 C22 1.343(2)
N12 B2 1.542(2)
C1 C2 1.390(3)
C1 H1 0.9500
C2 C3 1.376(3)
C2 H2 0.9500
C3 H3 0.9500
C4 C5 1.386(3)
C4 H4 0.9500
C5 C6 1.374(3)
C5 H5 0.9500
C6 H6 0.9500
C7 C8 1.388(3)
C7 H7 0.9500
C8 C9 1.374(3)
C8 H8 0.9500
C9 H9 0.9500
C10 C11 1.537(3)
C11 C12 1.518(3)
C12 C13 1.526(3)
C14 C15 1.393(2)
C14 H14 0.9500
C15 C16 1.375(3)
C15 H15 0.9500
C16 H16 0.9500
C17 C18 1.394(2)
C17 H17 0.9500
C18 C19 1.382(2)
C18 H18 0.9500
C19 H19 0.9500
C20 C21 1.388(2)
C20 H20 0.9500
C21 C22 1.378(2)
C21 H21 0.9500
C22 H22 0.9500
C23 C24 1.531(2)
C24 C25 1.521(2)
C25 C26 1.534(2)
B1 H1A 1.0000
B2 H2A 1.0000

loop_
_geom_torsion_atom_site_label_1
_geom_torsion_atom_site_label_2
_geom_torsion_atom_site_label_3
_geom_torsion_atom_site_label_4
_geom_torsion
C1 N1 N2 C3 0.13(18)
Ni1 N1 N2 C3 -177.59(11)
C1 N1 N2 B1 178.32(14)
Ni1 N1 N2 B1 0.60(18)
C4 N3 N4 C6 -0.02(18)
Ni1 N3 N4 C6 177.68(11)
C4 N3 N4 B1 -175.41(14)
Ni1 N3 N4 B1 2.29(18)
C7 N5 N6 C9 -0.19(19)
Ni1 N5 N6 C9 -174.14(12)
C7 N5 N6 B1 172.20(15)
Ni1 N5 N6 B1 -1.75(19)
C14 N7 N8 C16 0.25(17)
Ni2 N7 N8 C16 -173.48(10)
C14 N7 N8 B2 172.80(14)
Ni2 N7 N8 B2 -0.93(17)
C17 N9 N10 C19 -0.58(17)
Ni2 N9 N10 C19 174.57(11)
C17 N9 N10 B2 -175.08(13)
Ni2 N9 N10 B2 0.07(17)
C20 N11 N12 C22 -0.14(17)
Ni2 N11 N12 C22 -175.79(11)
C20 N11 N12 B2 175.25(14)
Ni2 N11 N12 B2 -0.39(17)
N2 N1 C1 C2 -0.22(19)
Ni1 N1 C1 C2 176.79(13)
N1 C1 C2 C3 0.2(2)
N1 N2 C3 C2 0.01(19)
B1 N2 C3 C2 -177.93(16)
C1 C2 C3 N2 -0.13(19)
N4 N3 C4 C5 0.42(19)
Ni1 N3 C4 C5 -176.49(13)
N3 C4 C5 C6 -0.6(2)
N3 N4 C6 C5 -0.4(2)
B1 N4 C6 C5 174.41(16)
C4 C5 C6 N4 0.6(2)
N6 N5 C7 C8 0.4(2)
Ni1 N5 C7 C8 172.52(13)
N5 C7 C8 C9 -0.4(2)
N5 N6 C9 C8 0.0(2)
B1 N6 C9 C8 -171.39(17)
C7 C8 C9 N6 0.3(2)
F1 C10 C11 F4 -37.3(2)
F2 C10 C11 F4 76.4(2)
Ni1 C10 C11 F4 -158.51(15)
F1 C10 C11 F3 -157.70(14)
F2 C10 C11 F3 -44.02(19)
Ni1 C10 C11 F3 81.08(16)
F1 C10 C11 C12 85.81(19)
F2 C10 C11 C12 -160.51(16)
Ni1 C10 C11 C12 -35.4(2)
F4 C11 C12 F6 48.6(2)
F3 C11 C12 F6 167.34(15)
C10 C11 C12 F6 -75.49(19)
F4 C11 C12 F5 -70.0(2)
F3 C11 C12 F5 48.8(2)
C10 C11 C12 F5 165.92(17)
F4 C11 C12 C13 166.53(17)
F3 C11 C12 C13 -74.71(19)
C10 C11 C12 C13 42.5(2)
F6 C12 C13 F8 -43.64(19)
F5 C12 C13 F8 75.9(2)
C11 C12 C13 F8 -161.20(16)
F6 C12 C13 F7 -157.49(14)
F5 C12 C13 F7 -37.9(2)
C11 C12 C13 F7 84.95(18)
F6 C12 C13 Ni1 84.29(16)
F5 C12 C13 Ni1 -156.14(13)
C11 C12 C13 Ni1 -33.3(2)
N8 N7 C14 C15 -0.25(18)
Ni2 N7 C14 C15 171.28(13)
N7 C14 C15 C16 0.16(19)
N7 N8 C16 C15 -0.15(18)
B2 N8 C16 C15 -171.85(15)
C14 C15 C16 N8 -0.01(19)
N10 N9 C17 C18 0.56(17)
Ni2 N9 C17 C18 -173.20(12)
N9 C17 C18 C19 -0.33(19)
N9 N10 C19 C18 0.38(18)
B2 N10 C19 C18 174.12(15)
C17 C18 C19 N10 -0.03(19)
N12 N11 C20 C21 0.05(18)
Ni2 N11 C20 C21 174.27(12)
N11 C20 C21 C22 0.06(19)
N11 N12 C22 C21 0.18(19)
B2 N12 C22 C21 -174.63(15)
C20 C21 C22 N12 -0.15(19)
F10 C23 C24 F11 74.64(16)
F9 C23 C24 F11 -40.87(17)
Ni2 C23 C24 F11 -159.16(11)
F10 C23 C24 F12 -45.18(16)
F9 C23 C24 F12 -160.68(12)
Ni2 C23 C24 F12 81.02(14)
F10 C23 C24 C25 -161.96(12)
F9 C23 C24 C25 82.53(14)
Ni2 C23 C24 C25 -35.76(15)
F11 C24 C25 F13 -67.42(17)
F12 C24 C25 F13 50.80(17)
C23 C24 C25 F13 168.46(13)
F11 C24 C25 F14 50.69(17)
F12 C24 C25 F14 168.91(12)
C23 C24 C25 F14 -73.42(15)
F11 C24 C25 C26 167.56(13)
F12 C24 C25 C26 -74.22(16)
C23 C24 C25 C26 43.44(16)
F13 C25 C26 F16 75.67(16)
F14 C25 C26 F16 -43.65(16)
C24 C25 C26 F16 -160.09(13)
F13 C25 C26 F15 -36.87(17)
F14 C25 C26 F15 -156.19(12)
C24 C25 C26 F15 87.37(15)
F13 C25 C26 Ni2 -158.70(11)
F14 C25 C26 Ni2 81.97(14)
C24 C25 C26 Ni2 -34.46(15)
C6 N4 B1 N6 127.72(18)
N3 N4 B1 N6 -57.97(19)
C6 N4 B1 N2 -117.15(18)
N3 N4 B1 N2 57.17(18)
C9 N6 B1 N4 -131.17(18)
N5 N6 B1 N4 58.25(19)
C9 N6 B1 N2 113.57(19)
N5 N6 B1 N2 -57.01(19)
C3 N2 B1 N4 118.29(18)
N1 N2 B1 N4 -59.47(18)
C3 N2 B1 N6 -124.80(17)
N1 N2 B1 N6 57.43(18)
C16 N8 B2 N10 -131.71(16)
N7 N8 B2 N10 57.40(18)
C16 N8 B2 N12 113.61(17)
N7 N8 B2 N12 -57.28(17)
C19 N10 B2 N8 129.49(17)
N9 N10 B2 N8 -57.29(18)
C19 N10 B2 N12 -115.14(18)
N9 N10 B2 N12 58.08(17)
C22 N12 B2 N8 -127.05(17)
N11 N12 B2 N8 58.61(17)
C22 N12 B2 N10 116.46(17)
N11 N12 B2 N10 -57.89(17)
